data_7101649
loop_
_publ_author_name
'Lachia, Mathilde'
'Poriel, Cyril'
'Slawin, Alexandra M Z'
'Moody, Christopher J'

_publ_section_title
;
 The remarkable effect of the 7-substituent in the diastereoselective
 oxidative rearrangement of indoles: asymmetric synthesis of
 3,3-disubstituted oxindoles.
;
_journal_issue 3
_journal_name_full 'Chemical communications (Cambridge, England)'
_journal_page_first 286
_journal_page_last 288
_journal_paper_doi 10.1039/b613716d
_journal_year 2007
_chemical_formula_moiety 'C21 H21 Br N2 O3.(C H Cl3)0.5'
_chemical_formula_sum 'C21.5 H21.5 Br Cl1.5 N2 O3'
_chemical_formula_weight 488.99
_chemical_name_systematic
;
?
;
_space_group_IT_number 4
_symmetry_cell_setting monoclinic
_symmetry_space_group_name_Hall 'P 2yb'
_symmetry_space_group_name_H-M 'P 1 21 1'
_atom_sites_solution_hydrogens geom
_atom_sites_solution_primary direct
_atom_sites_solution_secondary difmap
_audit_creation_method SHELXL-97
_cell_angle_alpha 90.00
_cell_angle_beta 102.099(3)
_cell_angle_gamma 90.00
_cell_formula_units_Z 4
_cell_length_a 9.64370(19)
_cell_length_b 12.4445(12)
_cell_length_c 18.3737(17)
_cell_measurement_reflns_used 7230
_cell_measurement_temperature 173(2)
_cell_measurement_theta_max 60.35
_cell_measurement_theta_min 2.46
_cell_volume 2156.1(3)
_computing_cell_refinement 'CrystalClear (Rigaku Corp., 2004)'
_computing_data_collection 'CrystalClear (Rigaku Corp., 2004)'
_computing_data_reduction 'CrystalClear (Rigaku Corp., 2004)'
_computing_molecular_graphics 'Bruker SHELXTL'
_computing_publication_material 'Bruker SHELXTL'
_computing_structure_refinement 'SHELXL-97 (Sheldrick, 1997)'
_computing_structure_solution 'SHELXS-97 (Sheldrick, 1990)'
_diffrn_ambient_temperature 173(2)
_diffrn_detector_area_resol_mean 0.83
_diffrn_measured_fraction_theta_full 0.961
_diffrn_measured_fraction_theta_max 0.961
_diffrn_measurement_device_type CCD
_diffrn_measurement_method dtprofit.ref
_diffrn_radiation_monochromator confocal
_diffrn_radiation_source 'rotating anode'
_diffrn_radiation_type CuK\a
_diffrn_radiation_wavelength 1.54178
_diffrn_reflns_av_R_equivalents 0.1652
_diffrn_reflns_av_sigmaI/netI 0.1397
_diffrn_reflns_limit_h_max 11
_diffrn_reflns_limit_h_min -11
_diffrn_reflns_limit_k_max 14
_diffrn_reflns_limit_k_min -14
_diffrn_reflns_limit_l_max 21
_diffrn_reflns_limit_l_min -21
_diffrn_reflns_number 28203
_diffrn_reflns_theta_full 67.98
_diffrn_reflns_theta_max 67.98
_diffrn_reflns_theta_min 2.46
_exptl_absorpt_coefficient_mu 4.520
_exptl_absorpt_correction_T_max 1.0000
_exptl_absorpt_correction_T_min 0.3940
_exptl_absorpt_correction_type multi-scan
_exptl_crystal_colour colourless
_exptl_crystal_density_diffrn 1.506
_exptl_crystal_density_method 'not measured'
_exptl_crystal_description needle
_exptl_crystal_F_000 996
_exptl_crystal_size_max 0.200
_exptl_crystal_size_mid 0.01
_exptl_crystal_size_min 0.01
_refine_diff_density_max 0.494
_refine_diff_density_min -0.481
_refine_diff_density_rms 0.113
_refine_ls_abs_structure_details 'Flack H D (1983), Acta Cryst. A39, 876-881'
_refine_ls_abs_structure_Flack 0.01(3)
_refine_ls_extinction_method none
_refine_ls_goodness_of_fit_ref 1.072
_refine_ls_hydrogen_treatment mixed
_refine_ls_matrix_type full
_refine_ls_number_parameters 532
_refine_ls_number_reflns 7217
_refine_ls_number_restraints 3
_refine_ls_restrained_S_all 1.072
_refine_ls_R_factor_all 0.1471
_refine_ls_R_factor_gt 0.0858
_refine_ls_shift/su_max 0.021
_refine_ls_shift/su_mean 0.004
_refine_ls_structure_factor_coef Fsqd
_refine_ls_weighting_details 'calc w=1/[\s^2^(Fo^2^)+(0.0122P)^2^+14.1128P] where P=(Fo^2^+2Fc^2^)/3'
_refine_ls_weighting_scheme calc
_refine_ls_wR_factor_gt 0.1330
_refine_ls_wR_factor_ref 0.1574
_reflns_number_gt 4900
_reflns_number_total 7217
_reflns_threshold_expression >2sigma(I)
_cod_data_source_file b613716d.txt
_cod_data_source_block 8b
_cod_depositor_comments
;
The following automatic conversions were performed:
'_symmetry_cell_setting' value 'Monoclinic' changed to 'monoclinic'
according to '/home/saulius/struct/CIF-dictionaries/cif_core.dic'
dictionary named 'cif_core.dic' version 2.4.1 from 2010-06-29.

Automatic conversion script
Id: cif_fix_enum 1527 2010-12-29 10:47:43Z saulius 
;
_cod_original_sg_symbol_H-M P2(1)
_cod_original_formula_sum 'C21.50 H21.50 Br Cl1.50 N2 O3'
_cod_database_code 7101649

loop_
_symmetry_equiv_pos_as_xyz
'x, y, z'
'-x, y+1/2, -z'

loop_
_atom_site_label
_atom_site_type_symbol
_atom_site_fract_x
_atom_site_fract_y
_atom_site_fract_z
_atom_site_U_iso_or_equiv
_atom_site_adp_type
_atom_site_occupancy
_atom_site_symmetry_multiplicity
_atom_site_calc_flag
_atom_site_refinement_flags
C1 C 0.4697(11) 0.9729(10) 0.0013(6) 0.025(3) Uani 1 1 d .
C2 C 0.4868(11) 0.8479(9) -0.0061(6) 0.021(2) Uani 1 1 d .
O2 O 0.5391(8) 0.8051(6) -0.0521(4) 0.0346(19) Uani 1 1 d .
N3 N 0.4388(9) 0.8011(6) 0.0517(5) 0.024(2) Uani 1 1 d D
H3N H 0.419(10) 0.7239(16) 0.054(5) 0.04(3) Uiso 1 1 d D
C4 C 0.3770(12) 0.8783(9) 0.0900(6) 0.026(3) Uani 1 1 d .
C5 C 0.3044(11) 0.8615(9) 0.1469(5) 0.027(3) Uani 1 1 d .
Br5 Br 0.28028(13) 0.7203(3) 0.18331(6) 0.0360(3) Uani 1 1 d .
C6 C 0.2508(11) 0.9495(10) 0.1790(6) 0.029(3) Uani 1 1 d .
H6A H 0.2049 0.9393 0.2194 0.035 Uiso 1 1 calc R
C7 C 0.2643(12) 1.0511(11) 0.1520(6) 0.034(3) Uani 1 1 d .
H7A H 0.2276 1.1112 0.1737 0.040 Uiso 1 1 calc R
C8 C 0.3315(11) 1.0657(10) 0.0929(6) 0.030(3) Uani 1 1 d .
H8A H 0.3372 1.1355 0.0728 0.036 Uiso 1 1 calc R
C9 C 0.3891(11) 0.9807(10) 0.0640(5) 0.024(3) Uani 1 1 d .
C10 C 0.3889(11) 1.0264(8) -0.0717(5) 0.022(2) Uani 1 1 d .
O10 O 0.4434(7) 1.0981(6) -0.1022(4) 0.0287(18) Uani 1 1 d .
N11 N 0.2540(9) 0.9945(7) -0.0999(4) 0.025(2) Uani 1 1 d .
C12 C 0.1674(11) 1.0541(9) -0.1645(6) 0.025(2) Uani 1 1 d .
H12A H 0.2145 1.0482 -0.2079 0.030 Uiso 1 1 calc R
C13 C 0.0241(13) 0.9922(10) -0.1824(6) 0.035(3) Uani 1 1 d .
H13A H -0.0501 1.0314 -0.1633 0.042 Uiso 1 1 calc R
H13B H -0.0082 0.9817 -0.2368 0.042 Uiso 1 1 calc R
C14 C 0.0572(12) 0.8854(11) -0.1430(6) 0.042(3) Uani 1 1 d .
H14A H -0.0286 0.8552 -0.1290 0.050 Uiso 1 1 calc R
H14B H 0.0932 0.8332 -0.1752 0.050 Uiso 1 1 calc R
C15 C 0.1703(11) 0.9108(10) -0.0740(6) 0.035(3) Uani 1 1 d .
H15A H 0.1272 0.9371 -0.0329 0.042 Uiso 1 1 calc R
H15B H 0.2290 0.8467 -0.0568 0.042 Uiso 1 1 calc R
C16 C 0.1487(11) 1.1722(9) -0.1476(6) 0.029(3) Uani 1 1 d .
H16A H 0.2409 1.2100 -0.1405 0.034 Uiso 1 1 calc R
H16B H 0.0820 1.2066 -0.1894 0.034 Uiso 1 1 calc R
O17 O 0.0952(9) 1.1779(7) -0.0826(4) 0.042(2) Uani 1 1 d .
C18 C 0.0853(15) 1.2876(12) -0.0583(8) 0.059(4) Uani 1 1 d .
H18A H 0.0475 1.2883 -0.0128 0.089 Uiso 1 1 calc R
H18B H 0.0219 1.3282 -0.0973 0.089 Uiso 1 1 calc R
H18C H 0.1797 1.3205 -0.0483 0.089 Uiso 1 1 calc R
C19 C 0.6199(12) 1.0186(9) 0.0243(6) 0.026(2) Uani 1 1 d .
C20 C 0.6715(13) 1.0648(9) 0.0918(6) 0.032(3) Uani 1 1 d .
H20A H 0.6109 1.0721 0.1262 0.039 Uiso 1 1 calc R
C21 C 0.8089(12) 1.1012(10) 0.1115(7) 0.040(3) Uani 1 1 d .
H21A H 0.8432 1.1284 0.1602 0.048 Uiso 1 1 calc R
C22 C 0.8959(13) 1.0988(11) 0.0627(8) 0.046(4) Uani 1 1 d .
H22A H 0.9900 1.1257 0.0761 0.055 Uiso 1 1 calc R
C23 C 0.8450(12) 1.0564(10) -0.0070(7) 0.040(3) Uani 1 1 d .
H23A H 0.9043 1.0556 -0.0422 0.048 Uiso 1 1 calc R
C24 C 0.7097(11) 1.0151(9) -0.0266(6) 0.032(3) Uani 1 1 d .
H24A H 0.6774 0.9843 -0.0745 0.038 Uiso 1 1 calc R
C31 C 0.4765(10) 0.9037(9) 0.4828(5) 0.022(3) Uani 1 1 d .
C32 C 0.4995(11) 0.7783(9) 0.4957(6) 0.024(2) Uani 1 1 d .
O32 O 0.6042(8) 0.7364(7) 0.5314(4) 0.0321(19) Uani 1 1 d .
N33 N 0.3734(8) 0.7307(5) 0.4620(4) 0.0250(19) Uani 1 1 d D
H33N H 0.367(10) 0.6530(14) 0.469(5) 0.04(3) Uiso 1 1 d D
C34 C 0.2811(11) 0.8034(9) 0.4225(6) 0.025(2) Uani 1 1 d .
C35 C 0.1469(11) 0.7852(9) 0.3778(6) 0.027(3) Uani 1 1 d .
Br35 Br 0.07760(14) 0.6424(3) 0.36130(7) 0.0407(3) Uani 1 1 d .
C36 C 0.0697(11) 0.8695(9) 0.3402(6) 0.026(3) Uani 1 1 d .
H36A H -0.0190 0.8565 0.3075 0.031 Uiso 1 1 calc R
C37 C 0.1225(11) 0.9721(10) 0.3508(6) 0.032(3) Uani 1 1 d .
H37A H 0.0668 1.0305 0.3275 0.039 Uiso 1 1 calc R
C38 C 0.2574(12) 0.9926(9) 0.3954(6) 0.031(3) Uani 1 1 d .
H38A H 0.2955 1.0633 0.4003 0.037 Uiso 1 1 calc R
C39 C 0.3325(11) 0.9072(8) 0.4316(5) 0.022(2) Uani 1 1 d .
C40 C 0.5888(12) 0.9591(9) 0.4470(6) 0.027(3) Uani 1 1 d .
O40 O 0.6597(8) 1.0363(7) 0.4780(4) 0.0322(19) Uani 1 1 d .
N41 N 0.6041(9) 0.9238(8) 0.3804(5) 0.027(2) Uani 1 1 d .
C42 C 0.6835(12) 0.9893(9) 0.3342(6) 0.024(3) Uani 1 1 d .
H42A H 0.7843 0.9992 0.3608 0.029 Uiso 1 1 calc R
C43 C 0.6756(11) 0.9226(10) 0.2643(6) 0.030(3) Uani 1 1 d .
H43A H 0.7645 0.9286 0.2457 0.036 Uiso 1 1 calc R
H43B H 0.5951 0.9458 0.2246 0.036 Uiso 1 1 calc R
C44 C 0.6534(12) 0.8064(10) 0.2897(6) 0.033(3) Uani 1 1 d .
H44A H 0.6093 0.7608 0.2469 0.039 Uiso 1 1 calc R
H44B H 0.7445 0.7737 0.3148 0.039 Uiso 1 1 calc R
C45 C 0.5562(13) 0.8203(10) 0.3428(7) 0.038(3) Uani 1 1 d .
H45A H 0.4560 0.8245 0.3159 0.046 Uiso 1 1 calc R
H45B H 0.5667 0.7604 0.3790 0.046 Uiso 1 1 calc R
C46 C 0.6091(12) 1.0986(9) 0.3177(6) 0.032(3) Uani 1 1 d .
H46A H 0.5065 1.0886 0.2972 0.039 Uiso 1 1 calc R
H46B H 0.6208 1.1422 0.3636 0.039 Uiso 1 1 calc R
O47 O 0.6751(9) 1.1498(7) 0.2647(4) 0.047(2) Uani 1 1 d .
C48 C 0.6165(16) 1.2536(10) 0.2485(8) 0.059(4) Uani 1 1 d .
H48A H 0.6627 1.2888 0.2122 0.088 Uiso 1 1 calc R
H48B H 0.6316 1.2963 0.2942 0.088 Uiso 1 1 calc R
H48C H 0.5145 1.2473 0.2277 0.088 Uiso 1 1 calc R
C49 C 0.4720(13) 0.9501(9) 0.5602(6) 0.032(3) Uani 1 1 d .
C50 C 0.3530(12) 0.9916(9) 0.5784(7) 0.031(3) Uani 1 1 d .
H50A H 0.2684 0.9966 0.5412 0.037 Uiso 1 1 calc R
C51 C 0.3523(15) 1.0271(11) 0.6511(7) 0.050(4) Uani 1 1 d .
H51A H 0.2672 1.0537 0.6627 0.060 Uiso 1 1 calc R
C52 C 0.4747(14) 1.0232(11) 0.7052(7) 0.047(3) Uani 1 1 d .
H52A H 0.4743 1.0470 0.7543 0.056 Uiso 1 1 calc R
C53 C 0.5984(14) 0.9846(10) 0.6879(6) 0.042(3) Uani 1 1 d .
H53A H 0.6836 0.9829 0.7249 0.050 Uiso 1 1 calc R
C54 C 0.5977(12) 0.9483(10) 0.6167(6) 0.036(3) Uani 1 1 d .
H54A H 0.6830 0.9217 0.6054 0.043 Uiso 1 1 calc R
C61 C -0.0592(13) 0.7697(11) 0.5702(7) 0.047(3) Uani 1 1 d .
H61A H -0.1556 0.7395 0.5498 0.056 Uiso 1 1 calc R
Cl1 Cl -0.0417(5) 0.7889(5) 0.6666(2) 0.0937(16) Uani 1 1 d .
Cl2 Cl 0.0658(5) 0.6772(4) 0.5542(2) 0.0730(12) Uani 1 1 d .
Cl3 Cl -0.0434(4) 0.8902(4) 0.5245(3) 0.0840(14) Uani 1 1 d .

loop_
_atom_site_aniso_label
_atom_site_aniso_U_11
_atom_site_aniso_U_22
_atom_site_aniso_U_33
_atom_site_aniso_U_23
_atom_site_aniso_U_13
_atom_site_aniso_U_12
C1 0.038(7) 0.022(6) 0.018(5) -0.006(4) 0.011(5) -0.001(6)
C2 0.019(6) 0.017(6) 0.024(6) -0.006(5) -0.003(5) -0.004(5)
O2 0.049(5) 0.022(5) 0.036(4) -0.008(4) 0.018(4) 0.006(4)
N3 0.025(5) 0.021(6) 0.028(5) 0.000(4) 0.007(4) -0.001(4)
C4 0.038(7) 0.014(6) 0.022(6) 0.008(4) -0.001(5) -0.004(5)
C5 0.032(6) 0.030(7) 0.015(5) 0.008(5) -0.003(5) -0.004(5)
Br5 0.0410(7) 0.0291(7) 0.0384(7) 0.0071(6) 0.0098(6) -0.0077(7)
C6 0.032(7) 0.036(8) 0.023(6) 0.000(5) 0.014(5) -0.001(6)
C7 0.035(7) 0.044(8) 0.016(6) -0.014(6) -0.008(5) 0.018(6)
C8 0.034(7) 0.027(7) 0.027(6) -0.005(5) 0.001(5) 0.001(6)
C9 0.020(6) 0.035(7) 0.015(5) 0.004(5) 0.001(4) 0.009(5)
C10 0.031(6) 0.008(5) 0.025(6) 0.000(4) 0.004(5) -0.006(5)
O10 0.031(4) 0.017(4) 0.036(4) 0.004(3) 0.003(3) -0.002(3)
N11 0.028(5) 0.018(5) 0.027(5) 0.001(4) 0.000(4) -0.001(4)
C12 0.027(6) 0.022(6) 0.025(6) -0.003(5) 0.000(5) 0.006(5)
C13 0.048(8) 0.028(7) 0.023(6) -0.008(5) -0.005(5) 0.001(6)
C14 0.033(7) 0.049(9) 0.038(7) 0.005(6) -0.005(6) -0.012(7)
C15 0.026(6) 0.040(8) 0.041(7) 0.004(6) 0.011(6) -0.001(6)
C16 0.021(6) 0.030(7) 0.037(6) 0.008(5) 0.008(5) 0.001(5)
O17 0.051(5) 0.029(5) 0.053(5) -0.008(4) 0.023(4) -0.007(4)
C18 0.063(10) 0.046(10) 0.071(10) -0.017(8) 0.016(8) -0.005(8)
C19 0.034(7) 0.015(6) 0.026(6) 0.003(5) 0.002(5) -0.002(5)
C20 0.043(7) 0.023(7) 0.030(6) -0.005(5) 0.006(5) 0.004(6)
C21 0.031(7) 0.043(9) 0.042(7) 0.014(6) 0.000(6) -0.003(6)
C22 0.025(7) 0.044(9) 0.064(9) 0.020(7) -0.002(7) -0.002(6)
C23 0.034(7) 0.028(7) 0.061(9) 0.029(7) 0.020(7) 0.006(6)
C24 0.029(6) 0.031(7) 0.034(6) -0.010(5) 0.002(5) 0.008(5)
C31 0.010(5) 0.018(6) 0.030(7) -0.009(5) -0.010(5) 0.003(5)
C32 0.018(5) 0.029(7) 0.023(6) -0.005(5) 0.002(5) 0.002(5)
O32 0.036(4) 0.020(5) 0.037(4) 0.007(4) -0.001(4) 0.002(4)
N33 0.027(5) 0.010(5) 0.036(5) 0.006(4) 0.003(4) -0.004(4)
C34 0.026(6) 0.017(6) 0.033(6) -0.001(5) 0.012(5) 0.005(5)
C35 0.017(6) 0.026(7) 0.039(7) -0.005(5) 0.010(5) -0.004(5)
Br35 0.0394(7) 0.0306(8) 0.0469(8) -0.0066(7) -0.0032(6) -0.0110(7)
C36 0.029(6) 0.020(7) 0.028(6) -0.001(5) 0.005(5) 0.005(5)
C37 0.025(6) 0.038(8) 0.032(7) 0.004(6) 0.002(5) 0.014(6)
C38 0.041(7) 0.025(7) 0.030(6) 0.002(5) 0.015(5) -0.001(6)
C39 0.027(6) 0.015(6) 0.023(6) 0.010(4) 0.007(5) 0.004(5)
C40 0.032(7) 0.017(7) 0.034(7) 0.010(5) 0.011(5) 0.017(5)
O40 0.039(5) 0.018(4) 0.040(5) -0.011(4) 0.010(4) -0.010(4)
N41 0.029(5) 0.024(6) 0.025(5) -0.009(4) -0.001(4) -0.001(4)
C42 0.025(6) 0.021(7) 0.029(6) 0.000(5) 0.009(5) 0.002(5)
C43 0.019(6) 0.042(8) 0.028(6) -0.005(6) 0.006(5) 0.000(5)
C44 0.029(6) 0.029(7) 0.040(7) 0.003(6) 0.007(5) -0.009(6)
C45 0.043(8) 0.031(8) 0.049(8) -0.009(6) 0.027(6) -0.010(6)
C46 0.034(7) 0.029(7) 0.032(6) 0.010(5) 0.002(5) 0.004(5)
O47 0.067(5) 0.028(5) 0.051(5) 0.013(5) 0.027(4) 0.009(5)
C48 0.089(11) 0.019(8) 0.070(10) 0.018(7) 0.020(9) -0.009(7)
C49 0.044(8) 0.012(6) 0.037(7) 0.013(5) 0.006(6) 0.003(6)
C50 0.025(6) 0.024(7) 0.046(7) -0.001(6) 0.011(5) 0.003(5)
C51 0.057(9) 0.040(9) 0.055(9) -0.025(7) 0.018(7) -0.016(7)
C52 0.054(9) 0.042(8) 0.043(8) -0.022(6) 0.005(7) -0.024(7)
C53 0.047(8) 0.042(8) 0.035(7) -0.017(6) 0.005(6) -0.011(7)
C54 0.032(7) 0.030(7) 0.044(8) 0.004(6) 0.005(6) -0.001(6)
C61 0.041(8) 0.046(9) 0.047(8) 0.002(6) -0.004(6) 0.002(7)
Cl1 0.106(4) 0.114(4) 0.056(3) -0.028(3) 0.005(2) 0.034(3)
Cl2 0.104(3) 0.051(3) 0.074(2) 0.0123(18) 0.041(2) 0.030(2)
Cl3 0.072(3) 0.055(3) 0.128(4) 0.028(3) 0.028(3) 0.020(2)

loop_
_atom_type_symbol
_atom_type_description
_atom_type_scat_dispersion_real
_atom_type_scat_dispersion_imag
_atom_type_scat_source
C C 0.0181 0.0091 'International Tables Vol C Tables 4.2.6.8 and 6.1.1.4'
H H 0.0000 0.0000 'International Tables Vol C Tables 4.2.6.8 and 6.1.1.4'
N N 0.0311 0.0180 'International Tables Vol C Tables 4.2.6.8 and 6.1.1.4'
O O 0.0492 0.0322 'International Tables Vol C Tables 4.2.6.8 and 6.1.1.4'
Cl Cl 0.3639 0.7018 'International Tables Vol C Tables 4.2.6.8 and 6.1.1.4'
Br Br -0.6763 1.2805 'International Tables Vol C Tables 4.2.6.8 and 6.1.1.4'

loop_
_geom_angle_atom_site_label_1
_geom_angle_atom_site_label_2
_geom_angle_atom_site_label_3
_geom_angle
C9 C1 C19 111.8(9)
C9 C1 C10 112.5(9)
C19 C1 C10 110.7(9)
C9 C1 C2 102.0(9)
C19 C1 C2 106.4(8)
C10 C1 C2 113.0(8)
O2 C2 N3 128.1(10)
O2 C2 C1 124.6(9)
N3 C2 C1 107.1(8)
C2 N3 C4 110.2(8)
C2 N3 H3N 123(6)
C4 N3 H3N 124(6)
C9 C4 C5 119.6(10)
C9 C4 N3 112.7(9)
C5 C4 N3 127.7(10)
C6 C5 C4 119.3(10)
C6 C5 Br5 119.4(8)
C4 C5 Br5 121.2(9)
C7 C6 C5 119.9(10)
C7 C6 H6A 120.0
C5 C6 H6A 120.0
C6 C7 C8 119.9(11)
C6 C7 H7A 120.1
C8 C7 H7A 120.1
C9 C8 C7 120.1(11)
C9 C8 H8A 119.9
C7 C8 H8A 119.9
C8 C9 C4 121.1(9)
C8 C9 C1 131.6(11)
C4 C9 C1 107.3(9)
O10 C10 N11 120.4(9)
O10 C10 C1 121.4(9)
N11 C10 C1 118.2(9)
C10 N11 C15 129.6(9)
C10 N11 C12 119.3(8)
C15 N11 C12 111.0(8)
N11 C12 C16 112.8(8)
N11 C12 C13 104.2(8)
C16 C12 C13 112.6(9)
N11 C12 H12A 109.0
C16 C12 H12A 109.0
C13 C12 H12A 109.0
C14 C13 C12 104.1(9)
C14 C13 H13A 110.9
C12 C13 H13A 110.9
C14 C13 H13B 110.9
C12 C13 H13B 110.9
H13A C13 H13B 108.9
C15 C14 C13 105.0(10)
C15 C14 H14A 110.7
C13 C14 H14A 110.7
C15 C14 H14B 110.7
C13 C14 H14B 110.7
H14A C14 H14B 108.8
N11 C15 C14 103.0(9)
N11 C15 H15A 111.2
C14 C15 H15A 111.2
N11 C15 H15B 111.2
C14 C15 H15B 111.2
H15A C15 H15B 109.1
O17 C16 C12 107.7(8)
O17 C16 H16A 110.2
C12 C16 H16A 110.2
O17 C16 H16B 110.2
C12 C16 H16B 110.2
H16A C16 H16B 108.5
C16 O17 C18 111.8(9)
O17 C18 H18A 109.5
O17 C18 H18B 109.5
H18A C18 H18B 109.5
O17 C18 H18C 109.5
H18A C18 H18C 109.5
H18B C18 H18C 109.5
C20 C19 C24 117.5(10)
C20 C19 C1 123.5(10)
C24 C19 C1 119.0(9)
C19 C20 C21 121.7(11)
C19 C20 H20A 119.2
C21 C20 H20A 119.2
C22 C21 C20 121.2(12)
C22 C21 H21A 119.4
C20 C21 H21A 119.4
C21 C22 C23 118.4(12)
C21 C22 H22A 120.8
C23 C22 H22A 120.8
C22 C23 C24 121.4(11)
C22 C23 H23A 119.3
C24 C23 H23A 119.3
C23 C24 C19 119.7(10)
C23 C24 H24A 120.1
C19 C24 H24A 120.1
C39 C31 C49 111.4(9)
C39 C31 C40 111.0(9)
C49 C31 C40 112.5(9)
C39 C31 C32 101.7(8)
C49 C31 C32 105.1(8)
C40 C31 C32 114.5(8)
O32 C32 N33 128.4(11)
O32 C32 C31 125.7(9)
N33 C32 C31 105.8(9)
C34 N33 C32 111.8(9)
C34 N33 H33N 132(6)
C32 N33 H33N 116(6)
N33 C34 C39 112.1(9)
N33 C34 C35 128.7(10)
C39 C34 C35 119.1(10)
C36 C35 C34 120.4(10)
C36 C35 Br35 119.6(8)
C34 C35 Br35 119.7(8)
C37 C36 C35 119.3(10)
C37 C36 H36A 120.4
C35 C36 H36A 120.4
C36 C37 C38 121.4(11)
C36 C37 H37A 119.3
C38 C37 H37A 119.3
C39 C38 C37 118.0(11)
C39 C38 H38A 121.0
C37 C38 H38A 121.0
C38 C39 C34 121.6(10)
C38 C39 C31 130.3(10)
C34 C39 C31 108.0(9)
O40 C40 N41 121.1(10)
O40 C40 C31 121.1(10)
N41 C40 C31 117.7(10)
C40 N41 C45 128.8(9)
C40 N41 C42 120.5(8)
C45 N41 C42 110.7(8)
N41 C42 C43 104.0(8)
N41 C42 C46 108.7(8)
C43 C42 C46 112.2(9)
N41 C42 H42A 110.6
C43 C42 H42A 110.6
C46 C42 H42A 110.6
C42 C43 C44 104.0(9)
C42 C43 H43A 111.0
C44 C43 H43A 111.0
C42 C43 H43B 111.0
C44 C43 H43B 111.0
H43A C43 H43B 109.0
C45 C44 C43 103.5(9)
C45 C44 H44A 111.1
C43 C44 H44A 111.1
C45 C44 H44B 111.1
C43 C44 H44B 111.1
H44A C44 H44B 109.0
N41 C45 C44 103.1(9)
N41 C45 H45A 111.2
C44 C45 H45A 111.1
N41 C45 H45B 111.1
C44 C45 H45B 111.2
H45A C45 H45B 109.1
O47 C46 C42 105.9(9)
O47 C46 H46A 110.6
C42 C46 H46A 110.5
O47 C46 H46B 110.6
C42 C46 H46B 110.6
H46A C46 H46B 108.7
C46 O47 C48 109.7(9)
O47 C48 H48A 109.5
O47 C48 H48B 109.5
H48A C48 H48B 109.5
O47 C48 H48C 109.5
H48A C48 H48C 109.5
H48B C48 H48C 109.5
C50 C49 C54 117.3(11)
C50 C49 C31 123.8(10)
C54 C49 C31 118.9(10)
C49 C50 C51 121.6(12)
C49 C50 H50A 119.2
C51 C50 H50A 119.2
C52 C51 C50 120.1(13)
C52 C51 H51A 120.0
C50 C51 H51A 120.0
C51 C52 C53 119.8(12)
C51 C52 H52A 120.1
C53 C52 H52A 120.1
C54 C53 C52 119.8(12)
C54 C53 H53A 120.1
C52 C53 H53A 120.1
C53 C54 C49 121.4(11)
C53 C54 H54A 119.3
C49 C54 H54A 119.3
Cl2 C61 Cl3 110.8(7)
Cl2 C61 Cl1 109.7(7)
Cl3 C61 Cl1 111.6(8)
Cl2 C61 H61A 108.2
Cl3 C61 H61A 108.2
Cl1 C61 H61A 108.2

loop_
_geom_bond_atom_site_label_1
_geom_bond_atom_site_label_2
_geom_bond_distance
C1 C9 1.522(13)
C1 C19 1.530(15)
C1 C10 1.553(15)
C1 C2 1.573(15)
C2 O2 1.196(11)
C2 N3 1.373(13)
N3 C4 1.397(13)
N3 H3N 0.9800(11)
C4 C9 1.375(13)
C4 C5 1.391(14)
C5 C6 1.393(15)
C5 Br5 1.911(11)
C6 C7 1.375(16)
C6 H6A 0.9500
C7 C8 1.387(15)
C7 H7A 0.9500
C8 C9 1.354(14)
C8 H8A 0.9500
C10 O10 1.229(11)
C10 N11 1.355(12)
N11 C15 1.458(13)
N11 C12 1.497(13)
C12 C16 1.521(15)
C12 C13 1.556(15)
C12 H12A 1.0000
C13 C14 1.515(16)
C13 H13A 0.9900
C13 H13B 0.9900
C14 C15 1.522(15)
C14 H14A 0.9900
C14 H14B 0.9900
C15 H15A 0.9900
C15 H15B 0.9900
C16 O17 1.399(12)
C16 H16A 0.9900
C16 H16B 0.9900
O17 C18 1.445(14)
C18 H18A 0.9800
C18 H18B 0.9800
C18 H18C 0.9800
C19 C20 1.363(14)
C19 C24 1.403(14)
C20 C21 1.375(15)
C20 H20A 0.9500
C21 C22 1.350(17)
C21 H21A 0.9500
C22 C23 1.376(17)
C22 H22A 0.9500
C23 C24 1.378(15)
C23 H23A 0.9500
C24 H24A 0.9500
C31 C39 1.506(13)
C31 C49 1.543(15)
C31 C40 1.543(15)
C31 C32 1.587(15)
C32 O32 1.201(11)
C32 N33 1.377(13)
N33 C34 1.366(13)
N33 H33N 0.9800(11)
C34 C39 1.381(14)
C34 C35 1.398(14)
C35 C36 1.383(14)
C35 Br35 1.900(11)
C36 C37 1.374(15)
C36 H36A 0.9500
C37 C38 1.408(15)
C37 H37A 0.9500
C38 C39 1.377(14)
C38 H38A 0.9500
C40 O40 1.245(13)
C40 N41 1.337(12)
N41 C45 1.489(14)
N41 C42 1.497(13)
C42 C43 1.517(14)
C42 C46 1.539(14)
C42 H42A 1.0000
C43 C44 1.548(15)
C43 H43A 0.9900
C43 H43B 0.9900
C44 C45 1.498(15)
C44 H44A 0.9900
C44 H44B 0.9900
C45 H45A 0.9900
C45 H45B 0.9900
C46 O47 1.420(13)
C46 H46A 0.9900
C46 H46B 0.9900
O47 C48 1.417(14)
C48 H48A 0.9800
C48 H48B 0.9800
C48 H48C 0.9800
C49 C50 1.363(15)
C49 C54 1.422(15)
C50 C51 1.407(15)
C50 H50A 0.9500
C51 C52 1.376(18)
C51 H51A 0.9500
C52 C53 1.383(17)
C52 H52A 0.9500
C53 C54 1.382(15)
C53 H53A 0.9500
C54 H54A 0.9500
C61 Cl2 1.736(13)
C61 Cl3 1.740(13)
C61 Cl1 1.760(13)
C61 H61A 1.0000

loop_
_geom_hbond_atom_site_label_D
_geom_hbond_atom_site_label_H
_geom_hbond_atom_site_label_A
_geom_hbond_distance_DH
_geom_hbond_distance_HA
_geom_hbond_distance_DA
_geom_hbond_angle_DHA
_geom_hbond_site_symmetry_A
N3 H3N O10 0.9800(11) 2.12(8) 2.845(11) 129(7) 2_645
N33 H33N O40 0.9800(11) 1.79(4) 2.706(11) 153(8) 2_646

loop_
_geom_torsion_atom_site_label_1
_geom_torsion_atom_site_label_2
_geom_torsion_atom_site_label_3
_geom_torsion_atom_site_label_4
_geom_torsion
C9 C1 C2 O2 176.2(10)
C19 C1 C2 O2 -66.6(12)
C10 C1 C2 O2 55.1(13)
C9 C1 C2 N3 -7.2(10)
C19 C1 C2 N3 110.0(9)
C10 C1 C2 N3 -128.3(9)
O2 C2 N3 C4 -176.3(11)
C1 C2 N3 C4 7.2(11)
C2 N3 C4 C9 -4.3(12)
C2 N3 C4 C5 173.3(10)
C9 C4 C5 C6 -3.0(15)
N3 C4 C5 C6 179.6(10)
C9 C4 C5 Br5 178.3(8)
N3 C4 C5 Br5 0.8(16)
C4 C5 C6 C7 3.0(16)
Br5 C5 C6 C7 -178.3(8)
C5 C6 C7 C8 -0.1(17)
C6 C7 C8 C9 -2.8(16)
C7 C8 C9 C4 2.8(16)
C7 C8 C9 C1 -178.9(11)
C5 C4 C9 C8 0.1(16)
N3 C4 C9 C8 177.9(9)
C5 C4 C9 C1 -178.6(9)
N3 C4 C9 C1 -0.8(12)
C19 C1 C9 C8 72.9(15)
C10 C1 C9 C8 -52.4(16)
C2 C1 C9 C8 -173.8(11)
C19 C1 C9 C4 -108.6(11)
C10 C1 C9 C4 126.1(10)
C2 C1 C9 C4 4.7(11)
C9 C1 C10 O10 123.4(11)
C19 C1 C10 O10 -2.5(13)
C2 C1 C10 O10 -121.7(10)
C9 C1 C10 N11 -54.2(13)
C19 C1 C10 N11 179.8(9)
C2 C1 C10 N11 60.6(12)
O10 C10 N11 C15 178.7(10)
C1 C10 N11 C15 -3.6(16)
O10 C10 N11 C12 -5.4(14)
C1 C10 N11 C12 172.3(9)
C10 N11 C12 C16 -59.8(12)
C15 N11 C12 C16 116.8(10)
C10 N11 C12 C13 177.8(9)
C15 N11 C12 C13 -5.6(11)
N11 C12 C13 C14 -16.7(11)
C16 C12 C13 C14 -139.3(10)
C12 C13 C14 C15 32.3(12)
C10 N11 C15 C14 -158.5(10)
C12 N11 C15 C14 25.3(12)
C13 C14 C15 N11 -35.5(12)
N11 C12 C16 O17 -53.3(11)
C13 C12 C16 O17 64.4(11)
C12 C16 O17 C18 175.0(9)
C9 C1 C19 C20 -2.7(15)
C10 C1 C19 C20 123.6(11)
C2 C1 C19 C20 -113.2(11)
C9 C1 C19 C24 178.4(10)
C10 C1 C19 C24 -55.3(13)
C2 C1 C19 C24 67.9(12)
C24 C19 C20 C21 -3.7(16)
C1 C19 C20 C21 177.4(11)
C19 C20 C21 C22 4.3(18)
C20 C21 C22 C23 -1.6(19)
C21 C22 C23 C24 -1.3(18)
C22 C23 C24 C19 1.8(17)
C20 C19 C24 C23 0.7(16)
C1 C19 C24 C23 179.7(10)
C39 C31 C32 O32 177.0(10)
C49 C31 C32 O32 -66.8(13)
C40 C31 C32 O32 57.2(14)
C39 C31 C32 N33 -6.6(10)
C49 C31 C32 N33 109.6(9)
C40 C31 C32 N33 -126.4(9)
O32 C32 N33 C34 -176.3(10)
C31 C32 N33 C34 7.4(11)
C32 N33 C34 C39 -5.3(12)
C32 N33 C34 C35 176.2(10)
N33 C34 C35 C36 -178.4(10)
C39 C34 C35 C36 3.2(15)
N33 C34 C35 Br35 -4.1(15)
C39 C34 C35 Br35 177.5(7)
C34 C35 C36 C37 -3.8(15)
Br35 C35 C36 C37 -178.1(8)
C35 C36 C37 C38 3.9(16)
C36 C37 C38 C39 -3.4(15)
C37 C38 C39 C34 2.8(15)
C37 C38 C39 C31 -179.5(10)
N33 C34 C39 C38 178.6(9)
C35 C34 C39 C38 -2.8(15)
N33 C34 C39 C31 0.5(12)
C35 C34 C39 C31 179.1(9)
C49 C31 C39 C38 74.3(14)
C40 C31 C39 C38 -52.0(14)
C32 C31 C39 C38 -174.2(10)
C49 C31 C39 C34 -107.8(10)
C40 C31 C39 C34 125.9(9)
C32 C31 C39 C34 3.7(10)
C39 C31 C40 O40 122.0(11)
C49 C31 C40 O40 -3.5(14)
C32 C31 C40 O40 -123.5(10)
C39 C31 C40 N41 -55.7(12)
C49 C31 C40 N41 178.7(9)
C32 C31 C40 N41 58.7(12)
O40 C40 N41 C45 164.5(11)
C31 C40 N41 C45 -17.7(15)
O40 C40 N41 C42 -12.8(14)
C31 C40 N41 C42 165.0(9)
C40 N41 C42 C43 -179.6(9)
C45 N41 C42 C43 2.6(11)
C40 N41 C42 C46 -60.0(12)
C45 N41 C42 C46 122.3(10)
N41 C42 C43 C44 -24.6(11)
C46 C42 C43 C44 -141.9(9)
C42 C43 C44 C45 38.1(11)
C40 N41 C45 C44 -156.4(10)
C42 N41 C45 C44 21.1(12)
C43 C44 C45 N41 -35.6(11)
N41 C42 C46 O47 -171.1(8)
C43 C42 C46 O47 -56.7(12)
C42 C46 O47 C48 -177.7(10)
C39 C31 C49 C50 -1.7(15)
C40 C31 C49 C50 123.6(12)
C32 C31 C49 C50 -111.1(11)
C39 C31 C49 C54 177.0(9)
C40 C31 C49 C54 -57.6(13)
C32 C31 C49 C54 67.7(12)
C54 C49 C50 C51 -2.7(17)
C31 C49 C50 C51 176.1(10)
C49 C50 C51 C52 1.8(19)
C50 C51 C52 C53 0(2)
C51 C52 C53 C54 -1.1(19)
C52 C53 C54 C49 0.2(18)
C50 C49 C54 C53 1.7(17)
C31 C49 C54 C53 -177.2(10)

loop_
_cod_related_entry_id
_cod_related_entry_database
_cod_related_entry_code
1 ChemSpider 30652992
